data_1515945
loop_
_publ_author_name
'Colquhoun, Howard M.'
'Zhu, Zhixue'
'Cardin, Christine J.'
'Drew, Michael G. B.'
'Gan, Yu'

_publ_section_title
;
 Recognition of sequence-information in synthetic copolymer chains by a
 conformationally-constrained tweezer molecule
;
_journal_name_full 'Faraday Discussions'
_journal_page_first 205
_journal_paper_doi 10.1039/b900684b
_journal_volume 143
_journal_year 2009
_chemical_formula_sum 'C74 H39 F6 N3 O8'
_chemical_formula_weight 1212.08
_chemical_name_systematic
;
?
;
_space_group_IT_number 2
_symmetry_cell_setting triclinic
_symmetry_space_group_name_Hall '-P 1'
_symmetry_space_group_name_H-M 'P -1'
_atom_sites_solution_hydrogens geom
_atom_sites_solution_primary direct
_atom_sites_solution_secondary difmap
_audit_creation_method SHELXL-97
_cell_angle_alpha 81.728(4)
_cell_angle_beta 89.451(4)
_cell_angle_gamma 73.073(5)
_cell_formula_units_Z 2
_cell_length_a 10.7436(5)
_cell_length_b 15.0043(9)
_cell_length_c 25.7202(12)
_cell_measurement_temperature 150(2)
_cell_volume 3922.9(4)
_computing_structure_refinement 'SHELXL-97 (Sheldrick, 1997)'
_diffrn_ambient_temperature 150(2)
_diffrn_measured_fraction_theta_full 0.974
_diffrn_measured_fraction_theta_max 0.974
_diffrn_radiation_monochromator graphite
_diffrn_radiation_source 'fine-focus sealed tube'
_diffrn_radiation_type CuK\a
_diffrn_radiation_wavelength 1.54184
_diffrn_reflns_av_R_equivalents 0.0325
_diffrn_reflns_av_sigmaI/netI 0.0480
_diffrn_reflns_limit_h_max 10
_diffrn_reflns_limit_h_min -10
_diffrn_reflns_limit_k_max 14
_diffrn_reflns_limit_k_min -15
_diffrn_reflns_limit_l_max 24
_diffrn_reflns_limit_l_min -25
_diffrn_reflns_number 18199
_diffrn_reflns_theta_full 51.36
_diffrn_reflns_theta_max 51.36
_diffrn_reflns_theta_min 3.11
_exptl_absorpt_coefficient_mu 0.643
_exptl_absorpt_correction_type sphere
_exptl_crystal_colour red
_exptl_crystal_density_diffrn 1.025
_exptl_crystal_density_meas ?
_exptl_crystal_density_method 'not measured'
_exptl_crystal_description rhomb
_exptl_crystal_F_000 1242
_exptl_crystal_size_max 0.3
_exptl_crystal_size_mid 0.1
_exptl_crystal_size_min 0.1
_platon_squeeze_details
;
;
_refine_diff_density_max 0.516
_refine_diff_density_min -0.386
_refine_diff_density_rms 0.106
_refine_ls_extinction_method none
_refine_ls_goodness_of_fit_ref 1.280
_refine_ls_hydrogen_treatment constr
_refine_ls_matrix_type full
_refine_ls_number_parameters 808
_refine_ls_number_reflns 8289
_refine_ls_number_restraints 19
_refine_ls_restrained_S_all 1.283
_refine_ls_R_factor_all 0.1466
_refine_ls_R_factor_gt 0.1199
_refine_ls_shift/su_max 0.021
_refine_ls_shift/su_mean 0.002
_refine_ls_structure_factor_coef Fsqd
_refine_ls_weighting_details 'calc w=1/[\s^2^(Fo^2^)+(0.2000P)^2^+0.0000P] where P=(Fo^2^+2Fc^2^)/3'
_refine_ls_weighting_scheme calc
_refine_ls_wR_factor_gt 0.3306
_refine_ls_wR_factor_ref 0.3530
_reflns_number_gt 5028
_reflns_number_total 8289
_reflns_threshold_expression >2sigma(I)
_cod_data_source_file b900684b.txt
_cod_data_source_block '[11+12]'
_cod_depositor_comments
;
The following automatic conversions were performed:

'_exptl_crystal_density_meas' value 'not measured' was changed to '?'
- the value is perceived as not measured.

Automatic conversion script
Id: cif_fix_values 3008 2015-01-20 13:52:24Z robertas 
;
_cod_original_cell_volume 3922.9(3)
_cod_original_sg_symbol_H-M P-1
_cod_original_formula_sum ' C74 H39 F6 N3 O8'
_cod_database_code 1515945

loop_
_symmetry_equiv_pos_as_xyz
'x, y, z'
'-x, -y, -z'

loop_
_atom_site_label
_atom_site_type_symbol
_atom_site_fract_x
_atom_site_fract_y
_atom_site_fract_z
_atom_site_U_iso_or_equiv
_atom_site_adp_type
_atom_site_occupancy
_atom_site_symmetry_multiplicity
_atom_site_calc_flag
_atom_site_refinement_flags
C201 C 0.8409(6) 0.8151(4) 0.9831(2) 0.0507(16) Uani 1 1 d .
C202 C 0.8424(8) 0.7828(4) 0.9358(3) 0.067(2) Uani 1 1 d .
H202 H 0.7650 0.7785 0.9219 0.080 Uiso 1 1 calc R
C203 C 0.9573(7) 0.7557(5) 0.9075(3) 0.0694(19) Uani 1 1 d .
H203 H 0.9571 0.7349 0.8751 0.083 Uiso 1 1 calc R
C204 C 1.0686(7) 0.7615(5) 0.9299(3) 0.0601(17) Uani 1 1 d .
H204 H 1.1449 0.7433 0.9117 0.072 Uiso 1 1 calc R
C205 C 1.0773(6) 0.7907(5) 0.9754(3) 0.0675(19) Uani 1 1 d .
H205 H 1.1572 0.7908 0.9890 0.081 Uiso 1 1 calc R
C206 C 0.9557(6) 0.8235(4) 1.0043(3) 0.0549(17) Uani 1 1 d .
C207 C 0.9699(7) 0.8516(4) 1.0556(3) 0.0546(16) Uani 1 1 d .
C208 C 1.1027(7) 0.8889(6) 1.1167(3) 0.076(2) Uani 1 1 d .
C209 C 1.1331(5) 0.8198(4) 1.1615(3) 0.0481(16) Uani 1 1 d .
C210 C 1.1535(7) 0.7219(6) 1.1583(4) 0.076(2) Uani 1 1 d .
H210 H 1.1448 0.7016 1.1265 0.091 Uiso 1 1 calc R
C211 C 1.1855(7) 0.6606(6) 1.2032(5) 0.091(3) Uani 1 1 d .
H211 H 1.1926 0.5979 1.2013 0.109 Uiso 1 1 calc R
C212 C 1.2096(6) 0.6835(5) 1.2532(3) 0.0653(19) Uani 1 1 d .
C213 C 1.2382(9) 0.6217(7) 1.3030(7) 0.130(5) Uani 1 1 d .
H213 H 1.2368 0.5596 1.3051 0.156 Uiso 1 1 calc R
C214 C 1.2672(13) 0.6541(12) 1.3467(6) 0.147(5) Uani 1 1 d .
H214 H 1.3012 0.6126 1.3770 0.176 Uiso 1 1 calc R
C215 C 1.2467(8) 0.7445(9) 1.3453(4) 0.099(3) Uani 1 1 d .
H215 H 1.2579 0.7644 1.3771 0.119 Uiso 1 1 calc R
C216 C 1.2112(7) 0.8123(6) 1.3034(3) 0.0645(19) Uani 1 1 d .
C217 C 1.1892(7) 0.7841(6) 1.2551(4) 0.081(2) Uani 1 1 d .
C218 C 1.1536(6) 0.8481(4) 1.2086(3) 0.0492(15) Uani 1 1 d .
C219 C 1.1959(6) 0.9106(7) 1.3042(3) 0.074(2) Uani 1 1 d .
H219 H 1.2099 0.9319 1.3353 0.089 Uiso 1 1 calc R
C220 C 1.1614(6) 0.9704(5) 1.2598(3) 0.0660(19) Uani 1 1 d .
H220 H 1.1530 1.0334 1.2614 0.079 Uiso 1 1 calc R
C221 C 1.1362(6) 0.9474(5) 1.2104(3) 0.0533(17) Uani 1 1 d .
C222 C 1.1030(6) 1.0064(5) 1.1675(4) 0.071(2) Uani 1 1 d .
H222 H 1.0910 1.0697 1.1693 0.085 Uiso 1 1 calc R
C223 C 1.0833(6) 0.9811(5) 1.1172(3) 0.0626(18) Uani 1 1 d .
H223 H 1.0588 1.0255 1.0871 0.075 Uiso 1 1 calc R
C224 C 0.5986(5) 0.8645(4) 0.9967(2) 0.0425(14) Uani 1 1 d .
C225 C 0.5560(7) 0.9011(5) 0.9454(3) 0.0633(18) Uani 1 1 d .
H225 H 0.6164 0.9099 0.9206 0.076 Uiso 1 1 calc R
C226 C 0.4271(7) 0.9249(5) 0.9299(3) 0.0643(18) Uani 1 1 d .
H226 H 0.4025 0.9460 0.8947 0.077 Uiso 1 1 calc R
C227 C 0.3369(8) 0.9181(5) 0.9651(3) 0.078(2) Uani 1 1 d .
H227 H 0.2491 0.9381 0.9551 0.093 Uiso 1 1 calc R
C228 C 0.3777(7) 0.8790(5) 1.0193(3) 0.068(2) Uani 1 1 d .
H228 H 0.3164 0.8718 1.0441 0.081 Uiso 1 1 calc R
C229 C 0.5103(6) 0.8521(4) 1.0341(2) 0.0523(16) Uani 1 1 d .
C230 C 0.5429(7) 0.8194(5) 1.0902(2) 0.0548(17) Uani 1 1 d .
C231 C 0.4754(6) 0.7816(7) 1.1741(3) 0.074(2) Uani 1 1 d .
C232 C 0.4995(7) 0.6913(6) 1.1939(3) 0.074(2) Uani 1 1 d .
H232 H 0.4926 0.6481 1.1723 0.089 Uiso 1 1 calc R
C233 C 0.5361(7) 0.6596(6) 1.2487(4) 0.076(2) Uani 1 1 d .
H233 H 0.5532 0.5964 1.2627 0.091 Uiso 1 1 calc R
C234 C 0.5453(5) 0.7241(5) 1.2796(3) 0.0560(18) Uani 1 1 d .
C235 C 0.4568(7) 1.0108(6) 1.2164(3) 0.0667(19) Uani 1 1 d .
H235 H 0.4365 1.0739 1.2018 0.080 Uiso 1 1 calc R
C236 C 0.5864(7) 0.7623(7) 1.3634(3) 0.085(2) Uani 1 1 d .
H236 H 0.6106 0.7412 1.3987 0.102 Uiso 1 1 calc R
C237 C 0.5591(7) 0.8627(7) 1.3441(4) 0.080(2) Uani 1 1 d .
C238 C 0.5625(7) 0.9261(9) 1.3755(3) 0.094(3) Uani 1 1 d .
H238 H 0.5854 0.9072 1.4110 0.113 Uiso 1 1 calc R
C239 C 0.5303(8) 1.0231(6) 1.3534(4) 0.085(2) Uani 1 1 d .
H239 H 0.5310 1.0684 1.3745 0.102 Uiso 1 1 calc R
C240 C 0.5198(6) 0.8887(5) 1.2928(3) 0.0611(19) Uani 1 1 d .
C241 C 0.5135(6) 0.8228(5) 1.2586(3) 0.069(2) Uani 1 1 d .
C242 C 0.4817(5) 0.8529(5) 1.2040(2) 0.0503(16) Uani 1 1 d .
C243 C 0.4994(7) 1.0479(6) 1.3026(5) 0.091(3) Uani 1 1 d .
H243 H 0.4825 1.1111 1.2886 0.109 Uiso 1 1 calc R
C244 C 0.4907(7) 0.9866(6) 1.2694(3) 0.075(2) Uani 1 1 d .
C245 C 0.5786(7) 0.7017(6) 1.3340(3) 0.078(2) Uani 1 1 d .
H245 H 0.5959 0.6391 1.3494 0.093 Uiso 1 1 calc R
C246 C 0.4518(6) 0.9481(5) 1.1854(3) 0.066(2) Uani 1 1 d .
H246 H 0.4275 0.9689 1.1501 0.079 Uiso 1 1 calc R
N1 N 0.7265(6) 0.8398(4) 1.01338(18) 0.0650(16) Uani 1 1 d .
H1 H 0.7398 0.8389 1.0464 0.078 Uiso 1 1 calc R
O1 O 0.6549(5) 0.7991(4) 1.10869(19) 0.0870(16) Uani 1 1 d .
O2 O 0.4485(4) 0.8084(3) 1.11998(19) 0.0745(13) Uani 1 1 d .
O3 O 0.8788(4) 0.8669(4) 1.08533(19) 0.0916(18) Uani 1 1 d .
O4 O 1.0855(5) 0.8595(3) 1.06713(18) 0.0752(14) Uani 1 1 d .
C301 C 1.1624(12) 0.2743(8) 1.2773(8) 0.299(18) Uani 1 1 d D
F304 F 1.186(2) 0.1840(12) 1.3005(9) 0.432(13) Uani 1 1 d D
F305 F 1.2789(14) 0.2825(11) 1.2850(9) 0.359(10) Uani 1 1 d D
F306 F 1.137(3) 0.265(3) 1.2307(9) 0.490(18) Uani 1 1 d DU
C302 C 1.0569(7) 0.3341(5) 1.3090(4) 0.170(6) Uani 1 1 d GD
C303 C 0.9790(10) 0.2969(4) 1.3439(5) 0.255(12) Uani 1 1 d GD
H303 H 0.9904 0.2323 1.3495 0.306 Uiso 1 1 calc R
C304 C 0.8841(9) 0.3561(6) 1.3705(4) 0.203(8) Uani 1 1 d GD
H304 H 0.8320 0.3312 1.3939 0.243 Uiso 1 1 calc R
C305 C 0.8672(6) 0.4526(6) 1.3622(3) 0.158(6) Uani 1 1 d GD
H305 H 0.8037 0.4923 1.3800 0.189 Uiso 1 1 calc R
C306 C 0.9451(7) 0.4898(3) 1.3273(4) 0.181(7) Uani 1 1 d GD
C307 C 1.0400(6) 0.4306(5) 1.3007(4) 0.190(8) Uani 1 1 d GD
H307 H 1.0921 0.4555 1.2774 0.228 Uiso 1 1 calc R
C308 C 0.9488(8) 0.6291(7) 1.3623(6) 0.122(4) Uani 1 1 d .
C309 C 0.9235(6) 0.7349(5) 1.3494(3) 0.0564(17) Uani 1 1 d .
C310 C 0.9495(6) 0.7829(5) 1.3885(3) 0.0612(18) Uani 1 1 d .
H310 H 0.9862 0.7484 1.4205 0.073 Uiso 1 1 calc R
C311 C 0.9237(5) 0.8772(4) 1.3817(2) 0.0467(15) Uani 1 1 d .
H311 H 0.9355 0.9080 1.4093 0.056 Uiso 1 1 calc R
C312 C 0.8793(5) 0.9268(5) 1.3330(2) 0.0498(16) Uani 1 1 d .
C313 C 0.8564(7) 1.0341(5) 1.3226(3) 0.0637(18) Uani 1 1 d .
C314 C 0.8602(5) 0.8812(4) 1.2919(2) 0.0391(14) Uani 1 1 d .
C315 C 0.8806(6) 0.7842(5) 1.2997(3) 0.0642(19) Uani 1 1 d .
C316 C 0.8854(6) 0.6360(6) 1.2669(5) 0.088(3) Uani 1 1 d .
C317 C 0.8599(5) 0.7373(5) 1.2601(3) 0.0633(19) Uani 1 1 d .
C318 C 0.8281(8) 0.7874(9) 1.2090(4) 0.107(3) Uani 1 1 d .
H318 H 0.8274 0.7557 1.1806 0.128 Uiso 1 1 calc R
C319 C 0.7974(6) 0.8867(7) 1.2017(3) 0.074(2) Uani 1 1 d .
H319 H 0.7615 0.9209 1.1696 0.089 Uiso 1 1 calc R
C320 C 0.8189(6) 0.9321(5) 1.2398(3) 0.0585(17) Uani 1 1 d .
C321 C 0.7904(6) 1.0347(6) 1.2311(3) 0.069(2) Uani 1 1 d .
C322 C 0.7809(8) 1.1812(5) 1.2663(3) 0.076(2) Uani 1 1 d .
C323 C 0.8489(10) 1.2218(6) 1.2294(4) 0.117(3) Uani 1 1 d .
H323 H 0.9159 1.1850 1.2117 0.140 Uiso 1 1 calc R
C324 C 0.8144(13) 1.3214(9) 1.2192(5) 0.154(5) Uani 1 1 d .
H324 H 0.8525 1.3529 1.1928 0.185 Uiso 1 1 calc R
C325 C 0.7191(10) 1.3697(6) 1.2512(6) 0.151(5) Uani 1 1 d .
H325 H 0.7048 1.4341 1.2504 0.181 Uiso 1 1 calc R
C326 C 0.6497(7) 1.3271(6) 1.2820(4) 0.102(3) Uani 1 1 d .
C328 C 0.5520(10) 1.3830(9) 1.3143(6) 0.158(6) Uani 1 1 d D
F301 F 0.4478(10) 1.4252(10) 1.2796(7) 0.311(9) Uani 1 1 d D
F302 F 0.4916(15) 1.3322(7) 1.3435(6) 0.286(8) Uani 1 1 d D
F303 F 0.5665(5) 1.4493(4) 1.3342(3) 0.1265(19) Uani 1 1 d D
C327 C 0.6856(7) 1.2302(5) 1.2909(3) 0.075(2) Uani 1 1 d .
H327 H 0.6408 1.1997 1.3149 0.090 Uiso 1 1 calc R
N301 N 0.8146(4) 1.0777(4) 1.2741(2) 0.0532(14) Uani 1 1 d .
N302 N 0.9244(7) 0.5893(5) 1.3164(5) 0.116(3) Uani 1 1 d .
O301 O 0.8788(5) 1.0742(3) 1.3572(2) 0.0796(14) Uani 1 1 d .
O302 O 0.7448(5) 1.0804(4) 1.1891(2) 0.0836(15) Uani 1 1 d .
O303 O 0.9883(7) 0.5825(5) 1.4027(4) 0.145(3) Uani 1 1 d .
O304 O 0.8667(6) 0.5896(5) 1.2336(4) 0.156(4) Uani 1 1 d .

loop_
_atom_site_aniso_label
_atom_site_aniso_U_11
_atom_site_aniso_U_22
_atom_site_aniso_U_33
_atom_site_aniso_U_23
_atom_site_aniso_U_13
_atom_site_aniso_U_12
C201 0.057(4) 0.051(4) 0.049(4) 0.004(3) 0.001(3) -0.028(3)
C202 0.100(6) 0.052(4) 0.064(5) -0.006(3) -0.004(4) -0.047(4)
C203 0.046(4) 0.084(5) 0.074(5) -0.014(4) 0.020(4) -0.012(4)
C204 0.050(5) 0.073(5) 0.059(4) -0.024(4) 0.019(3) -0.014(3)
C205 0.035(4) 0.082(5) 0.078(5) -0.003(4) 0.012(4) -0.010(3)
C206 0.055(4) 0.036(3) 0.077(5) -0.009(3) 0.024(4) -0.019(3)
C207 0.041(4) 0.056(4) 0.072(5) -0.019(3) 0.013(4) -0.018(3)
C208 0.058(5) 0.079(6) 0.104(7) -0.031(5) 0.014(4) -0.030(4)
C209 0.031(3) 0.043(4) 0.070(5) -0.012(4) 0.017(3) -0.009(3)
C210 0.061(5) 0.063(6) 0.108(6) -0.027(5) 0.018(4) -0.019(4)
C211 0.055(5) 0.055(5) 0.162(10) -0.024(6) 0.032(5) -0.014(4)
C212 0.045(4) 0.058(5) 0.085(5) -0.010(5) 0.024(4) -0.004(3)
C213 0.046(5) 0.088(7) 0.239(15) 0.031(10) 0.028(8) -0.020(5)
C214 0.122(10) 0.135(13) 0.149(12) 0.061(10) -0.021(9) -0.023(9)
C215 0.062(5) 0.121(9) 0.088(7) 0.014(6) 0.021(4) -0.002(5)
C216 0.064(5) 0.086(6) 0.044(4) -0.007(4) 0.025(3) -0.024(4)
C217 0.046(4) 0.072(6) 0.121(7) 0.001(5) 0.022(4) -0.018(4)
C218 0.047(4) 0.032(4) 0.058(4) -0.004(3) -0.003(3) 0.004(3)
C219 0.033(4) 0.121(8) 0.063(5) -0.012(5) -0.002(3) -0.016(4)
C220 0.047(4) 0.056(4) 0.100(6) -0.016(4) 0.007(4) -0.021(3)
C221 0.030(4) 0.074(5) 0.060(5) -0.011(4) 0.013(3) -0.020(3)
C222 0.046(4) 0.048(4) 0.118(7) -0.009(5) 0.005(4) -0.015(3)
C223 0.057(4) 0.053(5) 0.075(5) -0.001(4) -0.002(4) -0.016(3)
C224 0.026(4) 0.046(4) 0.058(4) -0.009(3) 0.009(3) -0.015(3)
C225 0.048(5) 0.081(5) 0.058(5) 0.008(4) 0.003(3) -0.024(4)
C226 0.052(5) 0.074(5) 0.064(4) 0.013(3) 0.000(4) -0.025(4)
C227 0.061(5) 0.075(5) 0.099(6) -0.010(4) -0.029(5) -0.023(4)
C228 0.054(5) 0.108(6) 0.057(4) -0.018(4) -0.002(4) -0.045(4)
C229 0.052(4) 0.074(4) 0.039(4) 0.006(3) 0.001(3) -0.038(3)
C230 0.039(4) 0.085(5) 0.047(4) -0.016(3) 0.021(4) -0.027(3)
C231 0.036(4) 0.105(7) 0.073(6) 0.024(5) 0.015(3) -0.024(4)
C232 0.069(5) 0.065(6) 0.093(6) -0.022(5) 0.017(4) -0.022(4)
C233 0.059(5) 0.065(5) 0.107(7) -0.014(5) 0.023(4) -0.023(4)
C234 0.034(4) 0.056(5) 0.068(5) 0.026(4) 0.001(3) -0.016(3)
C235 0.064(5) 0.066(5) 0.070(5) 0.004(4) 0.010(4) -0.025(4)
C236 0.061(5) 0.104(8) 0.082(6) 0.014(6) -0.011(4) -0.024(5)
C237 0.044(4) 0.105(7) 0.097(7) -0.034(6) 0.017(4) -0.027(4)
C238 0.045(5) 0.152(10) 0.079(6) -0.005(7) 0.008(4) -0.025(5)
C239 0.069(5) 0.074(6) 0.110(7) -0.025(5) 0.023(5) -0.013(4)
C240 0.034(4) 0.077(5) 0.056(5) 0.014(4) 0.015(3) -0.002(3)
C241 0.047(4) 0.068(5) 0.091(6) 0.003(5) -0.004(4) -0.024(3)
C242 0.030(3) 0.071(5) 0.047(4) 0.011(4) 0.001(3) -0.021(3)
C243 0.051(5) 0.076(6) 0.130(9) 0.004(6) -0.020(5) -0.001(4)
C244 0.057(5) 0.079(6) 0.077(6) -0.007(5) 0.003(4) -0.005(4)
C245 0.065(5) 0.072(5) 0.084(6) 0.018(5) 0.015(4) -0.016(4)
C246 0.038(4) 0.071(5) 0.079(5) 0.022(5) 0.021(3) -0.015(3)
N1 0.071(4) 0.107(4) 0.030(3) -0.012(3) 0.020(3) -0.045(3)
O1 0.039(3) 0.146(5) 0.080(3) -0.011(3) 0.000(3) -0.036(3)
O2 0.060(3) 0.098(4) 0.065(3) 0.008(3) 0.010(3) -0.030(3)
O3 0.040(3) 0.183(6) 0.071(3) -0.054(3) 0.016(3) -0.046(3)
O4 0.070(3) 0.097(4) 0.075(3) -0.028(3) 0.017(3) -0.042(3)
C301 0.126(12) 0.056(7) 0.74(5) -0.126(16) 0.17(2) -0.034(8)
F304 0.39(3) 0.31(2) 0.62(4) -0.20(3) 0.09(3) -0.075(19)
F305 0.232(13) 0.240(14) 0.62(3) -0.123(17) -0.019(17) -0.062(11)
F306 0.47(2) 0.49(2) 0.495(19) -0.071(10) 0.033(10) -0.133(11)
C302 0.069(7) 0.069(8) 0.36(2) -0.053(9) -0.047(9) 0.004(6)
C303 0.139(13) 0.066(9) 0.56(4) -0.091(14) -0.022(18) 0.001(9)
C304 0.130(11) 0.113(11) 0.39(2) -0.025(12) -0.042(13) -0.071(9)
C305 0.082(7) 0.066(7) 0.324(17) 0.009(8) -0.091(9) -0.034(5)
C306 0.071(7) 0.053(7) 0.43(2) -0.079(9) -0.091(10) -0.010(6)
C307 0.076(7) 0.058(7) 0.43(2) -0.112(10) -0.083(10) 0.025(5)
C308 0.046(5) 0.058(6) 0.260(14) -0.015(8) -0.052(7) -0.012(4)
C309 0.060(4) 0.062(5) 0.057(4) -0.013(4) -0.008(3) -0.030(3)
C310 0.053(4) 0.052(5) 0.069(5) 0.015(3) 0.005(3) -0.012(3)
C311 0.031(3) 0.044(4) 0.055(4) -0.012(3) 0.000(3) 0.005(3)
C312 0.030(3) 0.072(5) 0.049(4) -0.018(4) 0.007(3) -0.012(3)
C313 0.061(5) 0.070(5) 0.059(5) -0.018(4) 0.021(4) -0.014(4)
C314 0.026(3) 0.026(3) 0.057(4) 0.001(3) -0.007(3) 0.003(2)
C315 0.047(4) 0.069(5) 0.077(5) -0.017(4) -0.011(4) -0.016(3)
C316 0.011(4) 0.077(7) 0.165(9) -0.032(7) -0.008(4) 0.012(4)
C317 0.018(3) 0.065(5) 0.102(6) -0.036(4) -0.006(4) 0.007(3)
C318 0.052(5) 0.150(10) 0.119(8) -0.074(8) 0.003(5) -0.004(5)
C319 0.031(4) 0.101(7) 0.074(5) -0.009(5) -0.006(3) 0.005(4)
C320 0.048(4) 0.074(5) 0.055(4) -0.018(4) -0.009(3) -0.014(3)
C321 0.027(4) 0.097(7) 0.073(5) -0.007(5) 0.008(4) -0.007(4)
C322 0.079(6) 0.055(5) 0.087(5) 0.001(4) 0.014(4) -0.016(4)
C323 0.115(7) 0.065(6) 0.147(8) 0.028(5) 0.049(6) -0.012(5)
C324 0.144(11) 0.122(11) 0.184(11) 0.050(8) 0.046(9) -0.055(9)
C325 0.069(6) 0.046(5) 0.315(17) 0.013(7) 0.052(9) 0.000(5)
C326 0.035(4) 0.054(6) 0.196(9) -0.003(5) 0.042(5) 0.012(4)
C328 0.041(6) 0.099(9) 0.336(19) -0.007(11) 0.029(9) -0.036(6)
F301 0.129(7) 0.328(17) 0.52(2) -0.298(18) 0.039(11) -0.019(9)
F302 0.359(16) 0.157(7) 0.393(16) -0.111(9) 0.263(15) -0.129(10)
F303 0.106(4) 0.077(3) 0.202(6) -0.031(3) 0.014(4) -0.031(3)
C327 0.046(4) 0.049(5) 0.124(6) -0.020(4) 0.020(4) -0.001(3)
N301 0.034(3) 0.056(4) 0.065(4) 0.007(3) 0.011(3) -0.013(2)
N302 0.084(5) 0.048(5) 0.218(10) -0.030(6) -0.035(6) -0.015(4)
O301 0.073(3) 0.070(3) 0.097(4) -0.031(3) -0.013(3) -0.013(2)
O302 0.049(3) 0.101(4) 0.083(4) 0.025(3) 0.006(3) -0.013(3)
O303 0.107(5) 0.070(4) 0.230(8) 0.037(5) -0.080(6) -0.007(4)
O304 0.083(4) 0.142(6) 0.273(10) -0.142(7) -0.007(5) -0.027(4)

loop_
_atom_type_symbol
_atom_type_description
_atom_type_scat_dispersion_real
_atom_type_scat_dispersion_imag
_atom_type_scat_source
C C 0.0181 0.0091 'International Tables Vol C Tables 4.2.6.8 and 6.1.1.4'
H H 0.0000 0.0000 'International Tables Vol C Tables 4.2.6.8 and 6.1.1.4'
N N 0.0311 0.0180 'International Tables Vol C Tables 4.2.6.8 and 6.1.1.4'
O O 0.0492 0.0322 'International Tables Vol C Tables 4.2.6.8 and 6.1.1.4'
F F 0.0727 0.0534 'International Tables Vol C Tables 4.2.6.8 and 6.1.1.4'

loop_
_geom_angle_atom_site_label_1
_geom_angle_atom_site_label_2
_geom_angle_atom_site_label_3
_geom_angle
C202 C201 C206 119.8(6)
C202 C201 N1 123.1(6)
C206 C201 N1 117.1(5)
C201 C202 C203 122.2(7)
C204 C203 C202 116.7(6)
C205 C204 C203 125.5(6)
C204 C205 C206 118.1(6)
C201 C206 C207 125.5(5)
C201 C206 C205 117.5(6)
C207 C206 C205 116.6(6)
O3 C207 O4 123.0(6)
O3 C207 C206 121.1(6)
O4 C207 C206 115.9(6)
C223 C208 C209 124.6(7)
C223 C208 O4 117.4(7)
C209 C208 O4 118.0(6)
C218 C209 C208 117.6(6)
C218 C209 C210 120.3(7)
C208 C209 C210 121.9(7)
C211 C210 C209 117.7(8)
C210 C211 C212 125.5(7)
C211 C212 C213 128.0(9)
C211 C212 C217 115.4(7)
C213 C212 C217 116.3(9)
C214 C213 C212 120.2(11)
C215 C214 C213 118.9(11)
C214 C215 C216 127.7(11)
C215 C216 C217 117.1(8)
C215 C216 C219 124.8(8)
C217 C216 C219 118.1(7)
C218 C217 C216 122.3(7)
C218 C217 C212 119.0(8)
C216 C217 C212 118.6(8)
C209 C218 C217 122.0(6)
C209 C218 C221 119.2(6)
C217 C218 C221 118.8(6)
C220 C219 C216 118.7(7)
C219 C220 C221 126.3(7)
C222 C221 C220 125.5(7)
C222 C221 C218 118.6(6)
C220 C221 C218 115.8(6)
C221 C222 C223 124.8(7)
C208 C223 C222 115.1(7)
C229 C224 N1 116.7(5)
C229 C224 C225 119.8(6)
N1 C224 C225 123.5(5)
C226 C225 C224 122.1(6)
C227 C226 C225 120.5(6)
C226 C227 C228 119.1(7)
C229 C228 C227 119.6(6)
C224 C229 C228 118.9(6)
C224 C229 C230 124.7(6)
C228 C229 C230 116.3(5)
O1 C230 O2 120.5(6)
O1 C230 C229 122.6(5)
O2 C230 C229 116.8(6)
C232 C231 O2 118.6(8)
C232 C231 C242 124.0(7)
O2 C231 C242 117.3(7)
C231 C232 C233 120.4(7)
C234 C233 C232 118.7(7)
C233 C234 C245 123.8(7)
C233 C234 C241 120.8(7)
C245 C234 C241 115.3(7)
C246 C235 C244 123.2(7)
C245 C236 C237 123.1(8)
C238 C237 C240 121.8(9)
C238 C237 C236 122.8(10)
C240 C237 C236 115.2(8)
C237 C238 C239 118.8(8)
C243 C239 C238 119.2(8)
C237 C240 C241 123.1(7)
C237 C240 C244 119.9(8)
C241 C240 C244 116.9(7)
C242 C241 C240 120.9(7)
C242 C241 C234 119.9(7)
C240 C241 C234 119.1(7)
C246 C242 C231 125.7(7)
C246 C242 C241 118.2(7)
C231 C242 C241 116.0(6)
C239 C243 C244 124.1(8)
C243 C244 C235 125.3(8)
C243 C244 C240 115.9(8)
C235 C244 C240 118.8(8)
C236 C245 C234 124.1(8)
C235 C246 C242 122.0(7)
C224 N1 C201 128.6(5)
C230 O2 C231 118.0(5)
C207 O4 C208 117.7(5)
F306 C301 F305 115(2)
F306 C301 F304 99.2(17)
F305 C301 F304 97.8(14)
F306 C301 C302 120.4(19)
F305 C301 C302 113.8(13)
F304 C301 C302 106.4(14)
C303 C302 C307 120.0
C303 C302 C301 123.6(8)
C307 C302 C301 116.4(8)
C302 C303 C304 120.0
C305 C304 C303 120.0
C304 C305 C306 120.0
C307 C306 C305 120.0
C307 C306 N302 119.3(7)
C305 C306 N302 120.6(7)
C306 C307 C302 120.0
O303 C308 N302 122.5(9)
O303 C308 C309 126.3(11)
N302 C308 C309 111.1(10)
C315 C309 C310 119.4(6)
C315 C309 C308 122.4(8)
C310 C309 C308 118.1(8)
C311 C310 C309 122.5(6)
C310 C311 C312 118.3(6)
C311 C312 C314 121.0(6)
C311 C312 C313 120.1(6)
C314 C312 C313 118.9(6)
O301 C313 N301 123.4(7)
O301 C313 C312 119.8(7)
N301 C313 C312 116.8(6)
C312 C314 C315 120.5(6)
C312 C314 C320 121.6(6)
C315 C314 C320 117.9(6)
C317 C315 C309 120.1(7)
C317 C315 C314 121.9(7)
C309 C315 C314 117.9(6)
O304 C316 N302 117.6(9)
O304 C316 C317 126.2(10)
N302 C316 C317 116.0(8)
C315 C317 C318 118.9(7)
C315 C317 C316 122.7(8)
C318 C317 C316 117.9(8)
C319 C318 C317 119.0(7)
C320 C319 C318 121.3(7)
C319 C320 C314 120.1(7)
C319 C320 C321 120.7(7)
C314 C320 C321 119.0(6)
O302 C321 N301 122.2(8)
O302 C321 C320 120.7(7)
N301 C321 C320 117.0(7)
C327 C322 C323 122.5(8)
C327 C322 N301 120.5(7)
C323 C322 N301 116.8(7)
C322 C323 C324 118.1(9)
C325 C324 C323 116.0(9)
C326 C325 C324 122.1(9)
C325 C326 C327 119.3(7)
C325 C326 C328 118.6(9)
C327 C326 C328 120.9(9)
F303 C328 F302 114.0(14)
F303 C328 F301 103.1(10)
F302 C328 F301 94.3(11)
F303 C328 C326 123.8(8)
F302 C328 C326 112.4(10)
F301 C328 C326 103.3(12)
C322 C327 C326 120.9(8)
C313 N301 C321 126.5(6)
C313 N301 C322 116.0(6)
C321 N301 C322 117.3(6)
C316 N302 C306 119.8(8)
C316 N302 C308 127.6(8)
C306 N302 C308 112.6(9)

loop_
_geom_bond_atom_site_label_1
_geom_bond_atom_site_label_2
_geom_bond_distance
C201 C202 1.373(9)
C201 C206 1.398(9)
C201 N1 1.433(8)
C202 C203 1.413(10)
C203 C204 1.364(10)
C204 C205 1.320(9)
C205 C206 1.488(9)
C206 C207 1.464(9)
C207 O3 1.225(7)
C207 O4 1.322(8)
C208 C223 1.340(10)
C208 C209 1.404(10)
C208 O4 1.438(9)
C209 C218 1.381(8)
C209 C210 1.435(10)
C210 C211 1.346(12)
C211 C212 1.424(12)
C212 C213 1.447(15)
C212 C217 1.468(11)
C213 C214 1.359(18)
C214 C215 1.303(17)
C215 C216 1.346(12)
C216 C217 1.412(11)
C216 C219 1.439(11)
C217 C218 1.400(10)
C218 C221 1.454(9)
C219 C220 1.330(10)
C220 C221 1.411(10)
C221 C222 1.294(9)
C222 C223 1.433(10)
C224 C229 1.377(8)
C224 N1 1.370(8)
C224 C225 1.381(8)
C225 C226 1.372(9)
C226 C227 1.336(10)
C227 C228 1.451(10)
C228 C229 1.403(9)
C229 C230 1.466(9)
C230 O1 1.234(7)
C230 O2 1.299(7)
C231 C232 1.327(10)
C231 O2 1.400(8)
C231 C242 1.422(11)
C232 C233 1.442(11)
C233 C234 1.363(10)
C234 C245 1.414(10)
C234 C241 1.441(10)
C235 C246 1.332(10)
C235 C244 1.383(10)
C236 C245 1.286(11)
C236 C237 1.459(12)
C237 C238 1.342(12)
C237 C240 1.355(10)
C238 C239 1.425(13)
C239 C243 1.325(12)
C240 C241 1.432(10)
C240 C244 1.449(11)
C241 C242 1.425(9)
C242 C246 1.383(9)
C243 C244 1.363(12)
C301 F306 1.266(15)
C301 F305 1.312(12)
C301 F304 1.352(14)
C301 C302 1.535(15)
C302 C303 1.3900
C302 C307 1.3900
C303 C304 1.3900
C304 C305 1.3900
C305 C306 1.3900
C306 C307 1.3900
C306 N302 1.430(9)
C308 O303 1.172(13)
C308 N302 1.456(14)
C308 C309 1.518(12)
C309 C315 1.390(9)
C309 C310 1.392(9)
C310 C311 1.345(8)
C311 C312 1.373(8)
C312 C314 1.386(8)
C312 C313 1.540(10)
C313 O301 1.205(8)
C313 N301 1.339(9)
C314 C315 1.392(9)
C314 C320 1.447(9)
C315 C317 1.373(9)
C316 O304 1.230(10)
C316 N302 1.366(12)
C316 C317 1.449(11)
C317 C318 1.408(13)
C318 C319 1.413(13)
C319 C320 1.329(10)
C320 C321 1.465(11)
C321 O302 1.216(8)
C321 N301 1.418(9)
C322 C327 1.293(10)
C322 C323 1.372(11)
C322 N301 1.472(9)
C323 C324 1.416(15)
C324 C325 1.405(16)
C325 C326 1.309(13)
C326 C327 1.375(11)
C326 C328 1.472(15)
C328 F303 1.230(12)
C328 F302 1.297(12)
C328 F301 1.376(15)

loop_
_platon_squeeze_void_nr
_platon_squeeze_void_average_x
_platon_squeeze_void_average_y
_platon_squeeze_void_average_z
_platon_squeeze_void_volume
_platon_squeeze_void_count_electrons
1 -0.014 0.000 0.500 785.4 -6.6
2 -0.104 0.500 1.000 692.4 -14.2
